data_2000785
loop_
_publ_author_name
'Jones, P. G.'

_publ_section_title
;
 Bis[1,1-di(2-pyridyl)ethyl methyl
 ether-<i>N</i>,<i>N</i>',<i>O</i>]copper(II)
 di-\m-iodo-bis[iodoargentate(I)]
;
_journal_issue 7
_journal_name_full 'Acta Crystallographica Section C'
_journal_page_first 1314
_journal_page_last 1315
_journal_paper_doi 10.1107/S0108270191014506
_journal_volume 48
_journal_year 1992
_chemical_formula_moiety 'C26 H28 Cu1 N4 O2,Ag2 I4'
_chemical_formula_sum 'C26 H28 Ag2 Cu I4 N4 O2'
_chemical_formula_weight 1215.4
_space_group_IT_number 2
_space_group_name_Hall '-P 1'
_space_group_name_H-M_alt 'P -1'
_symmetry_cell_setting triclinic
_symmetry_space_group_name_Hall '-P 1'
_symmetry_space_group_name_H-M 'P -1'
_cell_angle_alpha 110.221(10)
_cell_angle_beta 95.476(10)
_cell_angle_gamma 93.420(12)
_cell_formula_units_Z 1
_cell_length_a 8.5402(14)
_cell_length_b 10.0286(16)
_cell_length_c 10.584(2)
_cell_volume 842.6(3)
_diffrn_radiation_type Mo
_diffrn_radiation_wavelength 0.71069
_exptl_absorpt_coefficient_mu 5.4
_exptl_crystal_density_diffrn 2.395
_exptl_crystal_F_000 563
_cod_data_source_file ha0094.cif
_cod_data_source_block ha0094a
_cod_original_cell_volume 842.6(2)
_cod_original_formula_sum 'C26 H28 Ag2 Cu1 I4 N4 O2'
_cod_database_code 2000785

loop_
_space_group_symop_id
_space_group_symop_operation_xyz
1 x,y,z
2 -x,-y,-z

loop_
_atom_site_label
_atom_site_fract_x
_atom_site_fract_y
_atom_site_fract_z
_atom_site_U_iso_or_equiv
I(1) .16114(4) .26022(4) .79382(3) .0580(10)
I(2) -.26207(4) .03977(4) .94723(4) .0660(10)
Ag .05518(6) .09437(5) .92515(5) .0690(10)
Cu .5000 .5000 .5000 .0330(10)
C(1) .3295(5) .5613(4) .2774(4) .0370(10)
C(2) .2733(7) .5864(6) .1486(4) .054(2)
C(3) .5116(7) .4005(6) .1574(5) .058(2)
O .4853(3) .5132(3) .2778(3) .0420(10)
N(1) .4285(4) .6926(4) .5145(3) .0370(10)
C(12) .3491(5) .7007(5) .4019(4) .0370(10)
C(13) .2865(6) .8237(5) .4020(5) .045(2)
C(14) .3058(6) .9413(5) .5214(5) .052(2)
C(15) .3883(6) .9337(5) .6365(5) .051(2)
C(16) .4495(6) .8072(5) .6283(5) .046(2)
N(2) .2803(4) .4176(4) .4142(3) .0380(10)
C(22) .2188(5) .4548(4) .3105(4) .0370(10)
C(23) .0691(6) .4038(6) .2452(5) .052(2)
C(24) -.0213(6) .3127(7) .2903(6) .066(2)
C(25) .0403(6) .2755(7) .3974(7) .066(2)
C(26) .1928(6) .3297(6) .4578(5) .051(2)
H(2A) .2672 .4951 .0770 .066
H(2B) .1718 .6227 .1498 .066
H(2C) .3498 .6517 .1336 .066
H(3A) .5201 .4298 .0809 .070
H(3B) .6102 .3695 .1823 .070
H(3C) .4295 .3234 .1342 .070
H(13) .2314 .8278 .3201 .054
H(14) .2618 1.0279 .5240 .062
H(15) .4023 1.0138 .7202 .062
H(16) .5099 .8002 .7066 .055
H(23) .0273 .4318 .1716 .063
H(24) -.1258 .2743 .2456 .077
H(25) -.0211 .2138 .4302 .077
H(26) .2383 .3044 .5320 .060

loop_
_geom_bond_atom_site_label_1
_geom_bond_atom_site_label_2
_geom_bond_distance
I(1) Ag 2.6790(10)
Cu O 2.393(3)
Cu N(2) 2.000(3)
C(1) O 1.442(5)
C(1) C(22) 1.537(7)
N(1) C(12) 1.344(6)
C(12) C(13) 1.374(7)
C(14) C(15) 1.376(8)
N(2) C(22) 1.348(6)
C(22) C(23) 1.372(6)
C(24) C(25) 1.379(10)
I(2) Ag 2.7800(10)
Cu N(1) 2.020(4)
C(1) C(2) 1.509(7)
C(1) C(12) 1.541(5)
C(3) O 1.428(6)
N(1) C(16) 1.334(5)
C(13) C(14) 1.386(6)
C(15) C(16) 1.379(7)
N(2) C(26) 1.348(7)
C(23) C(24) 1.396(9)
C(25) C(26) 1.384(7)
